data_7250559
loop_
_publ_author_name
'Gu, Jiayi'
'Xin, Meixiu'
'Cheng, Zhuo'
'Zou, Zhiru'
'Du, Zhibo'
'Cheng, Xinyi'
'Wang, Yan'
'Zou, Yong'

_publ_section_title
;
 Anti-Markovnikov hydrosulfenylation of unactivated alkenes/alkynes via
 visible-light organic photocatalysis
;
_journal_issue 26
_journal_name_full 'Green Chemistry'
_journal_page_first 7763
_journal_page_last 7770
_journal_paper_doi 10.1039/D5GC02604K
_journal_volume 27
_journal_year 2025
_chemical_formula_moiety 'C15 H15 Cl O S'
_chemical_formula_sum 'C15 H15 Cl O S'
_chemical_formula_weight 278.78
_space_group_crystal_system triclinic
_space_group_IT_number 2
_space_group_name_Hall '-P 1'
_space_group_name_H-M_alt 'P -1'
_atom_sites_solution_hydrogens geom
_atom_sites_solution_primary dual
_audit_creation_date 2024-12-31
_audit_creation_method
;
Olex2 1.3
(compiled 2020.11.12 svn.r5f609507 for OlexSys, GUI svn.r6408)
;
_audit_update_record
;
2025-01-14 deposited with the CCDC.	2025-06-11 downloaded from the CCDC.
;
_cell_angle_alpha 76.4892(19)
_cell_angle_beta 82.2856(18)
_cell_angle_gamma 71.4025(19)
_cell_formula_units_Z 4
_cell_length_a 9.2974(2)
_cell_length_b 10.0625(2)
_cell_length_c 15.8641(4)
_cell_measurement_reflns_used 12123
_cell_measurement_temperature 100.00(10)
_cell_measurement_theta_max 75.2610
_cell_measurement_theta_min 2.8380
_cell_volume 1364.86(6)
_computing_cell_refinement 'CrysAlisPro 1.171.43.136a (Rigaku OD, 2024)'
_computing_data_collection 'CrysAlisPro 1.171.43.136a (Rigaku OD, 2024)'
_computing_data_reduction 'CrysAlisPro 1.171.43.136a (Rigaku OD, 2024)'
_computing_molecular_graphics 'Olex2 1.3 (Dolomanov et al., 2009)'
_computing_publication_material 'Olex2 1.3 (Dolomanov et al., 2009)'
_computing_structure_refinement 'SHELXL 2018/3 (Sheldrick, 2015)'
_computing_structure_solution 'SHELXT 2018/2 (Sheldrick, 2018)'
_diffrn_ambient_environment N~2~
_diffrn_ambient_temperature 100.00(10)
_diffrn_detector 'Hybrid Pixel Array Detector'
_diffrn_detector_area_resol_mean 10.0000
_diffrn_detector_type HyPix
_diffrn_measured_fraction_theta_full 0.999
_diffrn_measured_fraction_theta_max 0.961
_diffrn_measurement_details
;
List of Runs (angles in degrees, time in seconds):

  # Type    Start    End  Width  t~exp~   \w     \q     \k     \f   Frames
#--------------------------------------------------------------------------
  1  \w    -69.00 -27.00   0.50    0.05    -- -100.00  61.00 120.00   84
  2  \w    -67.00 -29.00   0.50    0.05    -- -100.00  61.00  90.00   76
  3  \w    -62.00 -33.00   0.50    0.05    -- -100.00  61.00  60.00   58
  4  \w    -68.00 -28.00   0.50    0.05    -- -100.00  61.00  30.00   80
  5  \w    -28.00  25.00   0.50    0.05    --  -45.64  19.00  60.00  106
  6  \w    -28.00  32.00   0.50    0.05    --  -45.64  19.00-120.00  120
  7  \w     55.00  80.00   0.50    0.05    --   45.64-162.00-142.00   50
  8  \w    102.00 137.00   0.50    0.05    --  105.05-162.00-142.00   70
  9  \w     82.00 112.00   0.50    0.05    --  105.05-125.00 -90.00   60
 10  \w     43.00  73.00   0.50    0.05    --  105.05-125.00 -90.00   60
 11  \w     60.00 112.00   0.50    0.05    --  105.05-125.00 -30.00  104
 12  \w     70.00 109.00   0.50    0.05    --  105.05-117.00   7.00   78
 13  \w     68.00 108.00   0.50    0.05    --  105.05-106.00  34.70   80
 14  \w     32.00  76.00   0.50    0.05    --  105.05 -94.00 -90.00   88
 15  \w     46.00  80.00   0.50    0.05    --  105.05 -94.00-150.00   68
 16  \w     13.00  58.00   0.50    0.05    --   45.64-117.00   7.00   90
 17  \w     39.00  65.00   0.50    0.05    --  105.05 -77.00 120.00   52
 18  \w     32.00  70.00   0.50    0.05    --  105.05 -61.00 120.00   76
 19  \w     36.00  61.00   0.50    0.05    --  105.05 -61.00 150.00   50
 20  \w     68.00  93.00   0.50    0.05    --  105.05 -77.00 120.00   50
 21  \w     32.00  72.00   0.50    0.05    --  105.05 -61.00 -30.00   80
 22  \w     48.00  81.00   0.50    0.05    --  105.05 -77.00-150.00   66
 23  \w    107.00 141.00   0.50    0.05    --  105.05 117.00  94.00   68
 24  \w     89.00 174.00   0.50    0.05    --  105.05  45.00  90.00  170
 25  \w     55.00 118.00   0.50    0.05    --   45.64 162.00-115.00  126
 26  \w     81.00 106.00   0.50    0.05    --  105.05 162.00-115.00   50
 27  \w     96.00 169.00   0.50    0.05    --  105.05  30.00-180.00  146
 28  \w     58.00 119.00   0.50    0.05    --   45.64  57.00-120.00  122
 29  \w   -117.00 -23.00   0.50    0.05    --  -45.64 -77.00 -60.00  188
 30  \w   -112.00 -80.00   0.50    0.05    -- -100.00 -15.00-180.00   64
 31  \w   -175.00-128.00   0.50    0.05    -- -100.00 -15.00-180.00   94
 32  \w   -148.00 -84.00   0.50    0.05    -- -100.00 -45.00 -90.00  128
 33  \w   -135.00-109.00   0.50    0.05    -- -100.00 -30.00  60.00   52
 34  \w   -175.00-138.00   0.50    0.05    -- -100.00 -30.00  60.00   74
 35  \w   -152.00-108.00   0.50    0.05    -- -100.00-117.00   7.00   88
 36  \w   -105.00 -75.00   0.50    0.05    --  -45.64-162.00-142.00   60
 37  \w   -127.00-102.00   0.50    0.05    -- -100.00-162.00-142.00   50
 38  \w   -114.00 -76.00   0.50    0.05    -- -100.00-125.00  60.00   76
 39  \w   -169.00-126.00   0.50    0.05    -- -100.00-125.00  60.00   86
 40  \w    -81.00 -15.00   0.50    0.05    --  -45.64 117.00  94.00  132
 41  \w    -86.00 -61.00   0.50    0.05    -- -100.00 117.00  94.00   50
 42  \w   -111.00 -70.00   0.50    0.05    -- -100.00 125.00  30.00   82
 43  \w   -102.00 -74.00   0.50    0.05    --  -45.64 162.00-115.00   56
 44  \w   -104.00 -50.00   0.50    0.05    -- -100.00 162.00-115.00  108
;
_diffrn_measurement_device 'four-circle diffractometer'
_diffrn_measurement_device_type 'XtaLAB Synergy R, DW system, HyPix'
_diffrn_measurement_method '\w scans'
_diffrn_orient_matrix_type 'CrysAlisPro convention (1999,Acta A55,543-557)'
_diffrn_orient_matrix_UB_11 0.0848716000
_diffrn_orient_matrix_UB_12 0.0411935000
_diffrn_orient_matrix_UB_13 0.0621051000
_diffrn_orient_matrix_UB_21 -0.0563942000
_diffrn_orient_matrix_UB_22 -0.0999577000
_diffrn_orient_matrix_UB_23 0.0771464000
_diffrn_orient_matrix_UB_31 0.1425142000
_diffrn_orient_matrix_UB_32 -0.1246130000
_diffrn_orient_matrix_UB_33 -0.0144319000
_diffrn_radiation_monochromator mirror
_diffrn_radiation_probe x-ray
_diffrn_radiation_type 'Cu K\a'
_diffrn_radiation_wavelength 1.54184
_diffrn_reflns_av_R_equivalents 0.0416
_diffrn_reflns_av_unetI/netI 0.0368
_diffrn_reflns_Laue_measured_fraction_full 0.999
_diffrn_reflns_Laue_measured_fraction_max 0.961
_diffrn_reflns_limit_h_max 11
_diffrn_reflns_limit_h_min -11
_diffrn_reflns_limit_k_max 12
_diffrn_reflns_limit_k_min -12
_diffrn_reflns_limit_l_max 19
_diffrn_reflns_limit_l_min -19
_diffrn_reflns_number 17258
_diffrn_reflns_point_group_measured_fraction_full 0.999
_diffrn_reflns_point_group_measured_fraction_max 0.961
_diffrn_reflns_theta_full 67.684
_diffrn_reflns_theta_max 75.481
_diffrn_reflns_theta_min 2.871
_diffrn_source 'Rotating-anode X-ray tube'
_diffrn_source_type 'Rigaku (Cu) X-ray Source'
_exptl_absorpt_coefficient_mu 3.773
_exptl_absorpt_correction_T_max 1.00000
_exptl_absorpt_correction_T_min 0.75955
_exptl_absorpt_correction_type multi-scan
_exptl_absorpt_process_details
;
CrysAlisPro 1.171.43.136a (Rigaku Oxford Diffraction, 2024)
Empirical absorption correction using spherical harmonics,
implemented in SCALE3 ABSPACK scaling algorithm.
;
_exptl_crystal_colour colourless
_exptl_crystal_colour_primary colourless
_exptl_crystal_density_diffrn 1.357
_exptl_crystal_description block
_exptl_crystal_F_000 584
_exptl_crystal_size_max 0.2
_exptl_crystal_size_mid 0.15
_exptl_crystal_size_min 0.12
_refine_diff_density_max 0.433
_refine_diff_density_min -0.479
_refine_diff_density_rms 0.070
_refine_ls_extinction_method none
_refine_ls_goodness_of_fit_ref 1.085
_refine_ls_hydrogen_treatment constr
_refine_ls_matrix_type full
_refine_ls_number_parameters 325
_refine_ls_number_reflns 5444
_refine_ls_number_restraints 0
_refine_ls_restrained_S_all 1.085
_refine_ls_R_factor_all 0.0438
_refine_ls_R_factor_gt 0.0417
_refine_ls_shift/su_max 0.001
_refine_ls_shift/su_mean 0.000
_refine_ls_structure_factor_coef Fsqd
_refine_ls_weighting_details 'w=1/[\s^2^(Fo^2^)+(0.0806P)^2^+0.2139P] where P=(Fo^2^+2Fc^2^)/3'
_refine_ls_weighting_scheme calc
_refine_ls_wR_factor_gt 0.1215
_refine_ls_wR_factor_ref 0.1235
_reflns_Friedel_coverage 0.000
_reflns_number_gt 4993
_reflns_number_total 5444
_reflns_threshold_expression 'I > 2\s(I)'
_cod_data_source_file d5gc02604k2.cif
_cod_data_source_block gujy_a_241224_auto
_cod_depositor_comments 'Adding full bibliography for 7250559--7250560.cif.'
_cod_original_cell_volume 1364.85(5)
_cod_database_code 7250559
_shelx_shelxl_version_number 2018/3
_chemical_oxdiff_formula CHOSCl
_shelx_space_group_comment
;
The symmetry employed for this shelxl refinement is uniquely defined
by the following loop, which should always be used as a source of
symmetry information in preference to the above space-group names.
They are only intended as comments.
;
_shelx_estimated_absorpt_t_max 0.660
_shelx_estimated_absorpt_t_min 0.519
_reflns_odcompleteness_completeness 99.90
_reflns_odcompleteness_iscentric 1
_reflns_odcompleteness_theta 66.97
_olex2_refinement_description
;
1. Fixed Uiso
 At 1.2 times of:
  All C(H) groups, All C(H,H) groups
2.a Secondary CH2 refined with riding coordinates:
 C22(H22A,H22B), C23(H23A,H23B), C24(H24A,H24B), C8(H8A,H8B), C9(H9A,H9B),
 C7(H7A,H7B)
2.b Aromatic/amide H refined with riding coordinates:
 C16(H16), C20(H20), C30(H30), C5(H5), C15(H15), C19(H19), C26(H26), C17(H17),
 C4(H4), C27(H27), C29(H29), C14(H14), C1(H1), C3(H3), C18(H18), C2(H2),
 C11(H11), C12(H12)
;
_olex2_submission_special_instructions 'No special instructions were received'
_oxdiff_exptl_absorpt_empirical_details
;
Empirical correction (ABSPACK) includes:
- Absorption correction using spherical harmonics
- Frame scaling
;
_oxdiff_exptl_absorpt_empirical_full_max 1.831
_oxdiff_exptl_absorpt_empirical_full_min 0.523

loop_
_space_group_symop_operation_xyz
'x, y, z'
'-x, -y, -z'

loop_
_atom_site_label
_atom_site_type_symbol
_atom_site_fract_x
_atom_site_fract_y
_atom_site_fract_z
_atom_site_U_iso_or_equiv
_atom_site_adp_type
_atom_site_occupancy
_atom_site_site_symmetry_order
_atom_site_calc_flag
_atom_site_refinement_flags_posn
_atom_site_refinement_flags_adp
_atom_site_refinement_flags_occupancy
_atom_site_disorder_assembly
_atom_site_disorder_group
S2 S 0.45895(4) 0.92727(4) 0.38710(2) 0.01804(12) Uani 1 1 d . . . . .
S1 S 0.95898(4) 0.39396(4) 0.40622(2) 0.02127(12) Uani 1 1 d . . . . .
Cl2 Cl 0.39599(5) 0.86510(5) 0.01098(2) 0.03214(13) Uani 1 1 d . . . . .
Cl1 Cl 0.90201(5) 0.36257(5) 0.02211(3) 0.03476(14) Uani 1 1 d . . . . .
O2 O 0.30381(12) 1.00923(11) 0.41820(7) 0.0230(2) Uani 1 1 d . . . . .
O1 O 0.81177(14) 0.49225(12) 0.43409(8) 0.0336(3) Uani 1 1 d . . . . .
C25 C 0.43987(16) 0.89615(15) 0.28282(10) 0.0176(3) Uani 1 1 d . . . . .
C16 C 0.62981(17) 0.47293(17) 0.75272(11) 0.0230(3) Uani 1 1 d . . . . .
H16 H 0.666108 0.386776 0.731213 0.028 Uiso 1 1 calc R U . . .
C20 C 0.51627(17) 0.72735(16) 0.73003(10) 0.0211(3) Uani 1 1 d . . . . .
H20 H 0.473845 0.816789 0.692774 0.025 Uiso 1 1 calc R U . . .
C30 C 0.56863(16) 0.83151(16) 0.23430(10) 0.0215(3) Uani 1 1 d . . . . .
H30 H 0.665044 0.795280 0.258515 0.026 Uiso 1 1 calc R U . . .
C22 C 0.55727(18) 0.60360(16) 0.60116(10) 0.0226(3) Uani 1 1 d . . . . .
H22A H 0.481922 0.554781 0.597374 0.027 Uiso 1 1 calc R U . . .
H22B H 0.657143 0.547507 0.578567 0.027 Uiso 1 1 calc R U . . .
C10 C 0.94373(16) 0.38489(15) 0.29617(10) 0.0185(3) Uani 1 1 d . . . . .
C5 C 1.02692(17) 0.25684(17) 0.72851(10) 0.0217(3) Uani 1 1 d . . . . .
H5 H 0.985631 0.350062 0.694958 0.026 Uiso 1 1 calc R U . . .
C23 C 0.51256(17) 0.75185(15) 0.54320(10) 0.0214(3) Uani 1 1 d . . . . .
H23A H 0.589821 0.799844 0.544567 0.026 Uiso 1 1 calc R U . . .
H23B H 0.414034 0.809573 0.566252 0.026 Uiso 1 1 calc R U . . .
C15 C 1.07368(17) 0.32641(17) 0.24658(10) 0.0224(3) Uani 1 1 d . . . . .
H15 H 1.170168 0.291359 0.270678 0.027 Uiso 1 1 calc R U . . .
C21 C 0.56752(16) 0.60258(16) 0.69588(10) 0.0199(3) Uani 1 1 d . . . . .
C19 C 0.52629(17) 0.72278(17) 0.81735(10) 0.0232(3) Uani 1 1 d . . . . .
H19 H 0.491356 0.808736 0.839082 0.028 Uiso 1 1 calc R U . . .
C26 C 0.29815(17) 0.95043(16) 0.24850(10) 0.0203(3) Uani 1 1 d . . . . .
H26 H 0.211284 0.994888 0.282137 0.024 Uiso 1 1 calc R U . . .
C24 C 0.49868(17) 0.74642(15) 0.44935(10) 0.0205(3) Uani 1 1 d . . . . .
H24A H 0.415367 0.706683 0.446141 0.025 Uiso 1 1 calc R U . . .
H24B H 0.594618 0.684805 0.426243 0.025 Uiso 1 1 calc R U . . .
C17 C 0.63942(17) 0.46818(17) 0.83998(11) 0.0247(3) Uani 1 1 d . . . . .
H17 H 0.681963 0.379078 0.877517 0.030 Uiso 1 1 calc R U . . .
C4 C 1.02415(17) 0.23802(18) 0.81802(11) 0.0237(3) Uani 1 1 d . . . . .
H4 H 0.983179 0.318262 0.845046 0.028 Uiso 1 1 calc R U . . .
C6 C 1.08920(16) 0.14150(17) 0.68656(10) 0.0221(3) Uani 1 1 d . . . . .
C28 C 0.41325(18) 0.87516(16) 0.11699(10) 0.0220(3) Uani 1 1 d . . . . .
C27 C 0.28450(18) 0.93919(17) 0.16465(10) 0.0235(3) Uani 1 1 d . . . . .
H27 H 0.188196 0.974934 0.140326 0.028 Uiso 1 1 calc R U . . .
C8 C 0.94475(16) 0.18851(16) 0.55394(10) 0.0216(3) Uani 1 1 d . . . . .
H8A H 0.910731 0.102868 0.578868 0.026 Uiso 1 1 calc R U . . .
H8B H 0.868732 0.271466 0.573623 0.026 Uiso 1 1 calc R U . . .
C29 C 0.55529(18) 0.82042(17) 0.15087(10) 0.0235(3) Uani 1 1 d . . . . .
H29 H 0.641999 0.775997 0.117118 0.028 Uiso 1 1 calc R U . . .
C14 C 1.06132(18) 0.31969(17) 0.16195(11) 0.0244(3) Uani 1 1 d . . . . .
H14 H 1.148904 0.279550 0.127278 0.029 Uiso 1 1 calc R U . . .
C1 C 1.14311(17) 0.00507(17) 0.73803(11) 0.0255(3) Uani 1 1 d . . . . .
H1 H 1.182972 -0.075516 0.711246 0.031 Uiso 1 1 calc R U . . .
C3 C 1.08110(17) 0.10222(19) 0.86827(10) 0.0253(3) Uani 1 1 d . . . . .
H3 H 1.080337 0.089207 0.929582 0.030 Uiso 1 1 calc R U . . .
C18 C 0.58713(17) 0.59314(17) 0.87284(10) 0.0228(3) Uani 1 1 d . . . . .
H18 H 0.593051 0.589650 0.932677 0.027 Uiso 1 1 calc R U . . .
C13 C 0.91904(19) 0.37247(17) 0.12839(10) 0.0227(3) Uani 1 1 d . . . . .
C2 C 1.13925(18) -0.01454(18) 0.82812(11) 0.0268(3) Uani 1 1 d . . . . .
H2 H 1.176502 -0.108065 0.862196 0.032 Uiso 1 1 calc R U . . .
C9 C 0.95014(17) 0.21427(16) 0.45494(10) 0.0223(3) Uani 1 1 d . . . . .
H9A H 0.858429 0.200956 0.437123 0.027 Uiso 1 1 calc R U . . .
H9B H 1.040459 0.143426 0.433806 0.027 Uiso 1 1 calc R U . . .
C11 C 0.80225(17) 0.44008(17) 0.26144(11) 0.0243(3) Uani 1 1 d . . . . .
H11 H 0.714890 0.482379 0.295527 0.029 Uiso 1 1 calc R U . . .
C7 C 1.09805(17) 0.16658(18) 0.58872(10) 0.0253(3) Uani 1 1 d . . . . .
H7A H 1.174327 0.083386 0.569435 0.030 Uiso 1 1 calc R U . . .
H7B H 1.132334 0.252162 0.564123 0.030 Uiso 1 1 calc R U . . .
C12 C 0.78941(18) 0.43301(18) 0.17679(11) 0.0260(3) Uani 1 1 d . . . . .
H12 H 0.693224 0.469111 0.152323 0.031 Uiso 1 1 calc R U . . .

loop_
_atom_site_aniso_label
_atom_site_aniso_U_11
_atom_site_aniso_U_22
_atom_site_aniso_U_33
_atom_site_aniso_U_23
_atom_site_aniso_U_13
_atom_site_aniso_U_12
S2 0.0177(2) 0.0189(2) 0.0186(2) -0.00732(14) -0.00365(14) -0.00333(14)
S1 0.0250(2) 0.0208(2) 0.0186(2) -0.00727(15) -0.00241(15) -0.00493(15)
Cl2 0.0470(3) 0.0385(2) 0.0157(2) -0.00387(16) -0.00695(17) -0.0185(2)
Cl1 0.0503(3) 0.0428(3) 0.0175(2) -0.00406(17) -0.00822(17) -0.0217(2)
O2 0.0203(5) 0.0225(5) 0.0245(6) -0.0103(4) -0.0014(4) -0.0003(4)
O1 0.0407(7) 0.0242(6) 0.0251(6) -0.0090(5) 0.0005(5) 0.0071(5)
C25 0.0169(7) 0.0176(7) 0.0190(7) -0.0036(5) -0.0040(5) -0.0049(5)
C16 0.0203(7) 0.0197(7) 0.0273(8) -0.0048(6) -0.0032(6) -0.0031(6)
C20 0.0200(7) 0.0201(7) 0.0194(7) -0.0027(6) -0.0021(6) -0.0013(6)
C30 0.0165(7) 0.0253(8) 0.0230(8) -0.0072(6) -0.0035(6) -0.0045(6)
C22 0.0274(8) 0.0184(7) 0.0213(8) -0.0051(6) -0.0003(6) -0.0057(6)
C10 0.0192(7) 0.0175(7) 0.0185(7) -0.0034(6) -0.0023(6) -0.0047(6)
C5 0.0188(7) 0.0229(7) 0.0225(8) -0.0057(6) -0.0038(6) -0.0034(6)
C23 0.0236(7) 0.0198(7) 0.0204(7) -0.0049(6) -0.0038(6) -0.0043(6)
C15 0.0170(7) 0.0258(8) 0.0231(8) -0.0058(6) -0.0038(6) -0.0030(6)
C21 0.0168(7) 0.0213(7) 0.0201(7) -0.0037(6) -0.0008(5) -0.0039(6)
C19 0.0211(7) 0.0255(8) 0.0215(8) -0.0070(6) -0.0018(6) -0.0033(6)
C26 0.0173(7) 0.0214(7) 0.0206(7) -0.0037(6) -0.0024(6) -0.0036(6)
C24 0.0220(7) 0.0183(7) 0.0208(7) -0.0061(6) -0.0041(6) -0.0028(6)
C17 0.0208(7) 0.0245(8) 0.0257(8) 0.0015(6) -0.0059(6) -0.0053(6)
C4 0.0195(7) 0.0291(8) 0.0229(8) -0.0096(6) -0.0024(6) -0.0045(6)
C6 0.0154(7) 0.0276(8) 0.0233(8) -0.0083(6) -0.0042(6) -0.0031(6)
C28 0.0308(8) 0.0219(7) 0.0159(7) -0.0017(6) -0.0049(6) -0.0115(6)
C27 0.0212(7) 0.0261(8) 0.0239(8) -0.0004(6) -0.0093(6) -0.0083(6)
C8 0.0204(7) 0.0231(7) 0.0216(8) -0.0042(6) -0.0022(6) -0.0065(6)
C29 0.0222(8) 0.0248(8) 0.0230(8) -0.0069(6) 0.0013(6) -0.0058(6)
C14 0.0225(8) 0.0270(8) 0.0230(8) -0.0088(6) 0.0020(6) -0.0054(6)
C1 0.0205(7) 0.0237(8) 0.0318(9) -0.0094(7) -0.0073(6) -0.0009(6)
C3 0.0189(7) 0.0372(9) 0.0199(8) -0.0050(7) -0.0020(6) -0.0088(6)
C18 0.0194(7) 0.0304(8) 0.0175(7) -0.0030(6) -0.0022(6) -0.0071(6)
C13 0.0300(8) 0.0239(8) 0.0171(7) -0.0016(6) -0.0057(6) -0.0121(6)
C2 0.0223(8) 0.0253(8) 0.0311(9) 0.0005(7) -0.0087(6) -0.0063(6)
C9 0.0243(7) 0.0207(7) 0.0217(8) -0.0048(6) -0.0045(6) -0.0051(6)
C11 0.0174(7) 0.0270(8) 0.0261(8) -0.0062(6) -0.0008(6) -0.0031(6)
C7 0.0198(7) 0.0322(8) 0.0233(8) -0.0088(7) -0.0031(6) -0.0037(6)
C12 0.0209(7) 0.0311(8) 0.0258(8) -0.0013(7) -0.0084(6) -0.0078(6)

loop_
_atom_type_symbol
_atom_type_description
_atom_type_scat_dispersion_real
_atom_type_scat_dispersion_imag
_atom_type_scat_source
C C 0.0181 0.0091 'International Tables Vol C Tables 4.2.6.8 and 6.1.1.4'
H H 0.0000 0.0000 'International Tables Vol C Tables 4.2.6.8 and 6.1.1.4'
Cl Cl 0.3639 0.7018 'International Tables Vol C Tables 4.2.6.8 and 6.1.1.4'
O O 0.0492 0.0322 'International Tables Vol C Tables 4.2.6.8 and 6.1.1.4'
S S 0.3331 0.5567 'International Tables Vol C Tables 4.2.6.8 and 6.1.1.4'

loop_
_geom_angle_atom_site_label_1
_geom_angle_atom_site_label_2
_geom_angle_atom_site_label_3
_geom_angle
_geom_angle_site_symmetry_1
_geom_angle_site_symmetry_3
_geom_angle_publ_flag
O2 S2 C25 106.58(6) . . ?
O2 S2 C24 107.19(7) . . ?
C25 S2 C24 99.56(7) . . ?
O1 S1 C10 106.78(7) . . ?
O1 S1 C9 105.54(7) . . ?
C10 S1 C9 96.39(7) . . ?
C30 C25 S2 119.79(11) . . ?
C26 C25 S2 118.75(11) . . ?
C26 C25 C30 121.13(14) . . ?
C21 C16 H16 119.5 . . ?
C17 C16 H16 119.5 . . ?
C17 C16 C21 121.08(14) . . ?
C21 C20 H20 119.4 . . ?
C19 C20 H20 119.4 . . ?
C19 C20 C21 121.28(14) . . ?
C25 C30 H30 120.2 . . ?
C29 C30 C25 119.56(14) . . ?
C29 C30 H30 120.2 . . ?
H22A C22 H22B 107.6 . . ?
C23 C22 H22A 108.6 . . ?
C23 C22 H22B 108.6 . . ?
C21 C22 H22A 108.6 . . ?
C21 C22 H22B 108.6 . . ?
C21 C22 C23 114.61(12) . . ?
C15 C10 S1 119.67(11) . . ?
C11 C10 S1 119.16(11) . . ?
C11 C10 C15 121.15(14) . . ?
C4 C5 H5 119.3 . . ?
C4 C5 C6 121.37(15) . . ?
C6 C5 H5 119.3 . . ?
C22 C23 H23A 109.2 . . ?
C22 C23 H23B 109.2 . . ?
C22 C23 C24 112.25(11) . . ?
H23A C23 H23B 107.9 . . ?
C24 C23 H23A 109.2 . . ?
C24 C23 H23B 109.2 . . ?
C10 C15 H15 120.3 . . ?
C14 C15 C10 119.44(14) . . ?
C14 C15 H15 120.3 . . ?
C16 C21 C20 117.69(14) . . ?
C16 C21 C22 119.66(13) . . ?
C20 C21 C22 122.64(13) . . ?
C20 C19 H19 119.9 . . ?
C18 C19 C20 120.20(14) . . ?
C18 C19 H19 119.9 . . ?
C25 C26 H26 120.3 . . ?
C27 C26 C25 119.38(14) . . ?
C27 C26 H26 120.3 . . ?
S2 C24 H24A 110.2 . . ?
S2 C24 H24B 110.2 . . ?
C23 C24 S2 107.34(9) . . ?
C23 C24 H24A 110.2 . . ?
C23 C24 H24B 110.2 . . ?
H24A C24 H24B 108.5 . . ?
C16 C17 H17 119.8 . . ?
C16 C17 C18 120.42(15) . . ?
C18 C17 H17 119.8 . . ?
C5 C4 H4 119.9 . . ?
C5 C4 C3 120.14(14) . . ?
C3 C4 H4 119.9 . . ?
C5 C6 C7 120.10(14) . . ?
C1 C6 C5 117.85(14) . . ?
C1 C6 C7 122.05(13) . . ?
C27 C28 Cl2 118.73(12) . . ?
C27 C28 C29 121.99(14) . . ?
C29 C28 Cl2 119.28(12) . . ?
C26 C27 H27 120.5 . . ?
C28 C27 C26 118.98(14) . . ?
C28 C27 H27 120.5 . . ?
H8A C8 H8B 107.7 . . ?
C9 C8 H8A 108.9 . . ?
C9 C8 H8B 108.9 . . ?
C9 C8 C7 113.21(12) . . ?
C7 C8 H8A 108.9 . . ?
C7 C8 H8B 108.9 . . ?
C30 C29 C28 118.96(14) . . ?
C30 C29 H29 120.5 . . ?
C28 C29 H29 120.5 . . ?
C15 C14 H14 120.5 . . ?
C15 C14 C13 118.97(14) . . ?
C13 C14 H14 120.5 . . ?
C6 C1 H1 119.5 . . ?
C2 C1 C6 120.94(14) . . ?
C2 C1 H1 119.5 . . ?
C4 C3 H3 120.3 . . ?
C4 C3 C2 119.42(15) . . ?
C2 C3 H3 120.3 . . ?
C19 C18 C17 119.32(14) . . ?
C19 C18 H18 120.3 . . ?
C17 C18 H18 120.3 . . ?
C14 C13 Cl1 119.30(12) . . ?
C12 C13 Cl1 118.70(12) . . ?
C12 C13 C14 122.00(14) . . ?
C1 C2 H2 119.9 . . ?
C3 C2 C1 120.22(15) . . ?
C3 C2 H2 119.9 . . ?
S1 C9 H9A 109.5 . . ?
S1 C9 H9B 109.5 . . ?
C8 C9 S1 110.90(10) . . ?
C8 C9 H9A 109.5 . . ?
C8 C9 H9B 109.5 . . ?
H9A C9 H9B 108.0 . . ?
C10 C11 H11 120.2 . . ?
C12 C11 C10 119.52(14) . . ?
C12 C11 H11 120.2 . . ?
C6 C7 C8 112.00(12) . . ?
C6 C7 H7A 109.2 . . ?
C6 C7 H7B 109.2 . . ?
C8 C7 H7A 109.2 . . ?
C8 C7 H7B 109.2 . . ?
H7A C7 H7B 107.9 . . ?
C13 C12 C11 118.89(14) . . ?
C13 C12 H12 120.6 . . ?
C11 C12 H12 120.6 . . ?

loop_
_geom_bond_atom_site_label_1
_geom_bond_atom_site_label_2
_geom_bond_distance
_geom_bond_site_symmetry_2
_geom_bond_publ_flag
S2 O2 1.4981(10) . ?
S2 C25 1.7952(15) . ?
S2 C24 1.8036(15) . ?
S1 O1 1.4918(12) . ?
S1 C10 1.7961(15) . ?
S1 C9 1.8161(16) . ?
Cl2 C28 1.7398(15) . ?
Cl1 C13 1.7430(15) . ?
C25 C30 1.392(2) . ?
C25 C26 1.388(2) . ?
C16 H16 0.9500 . ?
C16 C21 1.400(2) . ?
C16 C17 1.388(2) . ?
C20 H20 0.9500 . ?
C20 C21 1.401(2) . ?
C20 C19 1.390(2) . ?
C30 H30 0.9500 . ?
C30 C29 1.379(2) . ?
C22 H22A 0.9900 . ?
C22 H22B 0.9900 . ?
C22 C23 1.520(2) . ?
C22 C21 1.516(2) . ?
C10 C15 1.390(2) . ?
C10 C11 1.389(2) . ?
C5 H5 0.9500 . ?
C5 C4 1.386(2) . ?
C5 C6 1.398(2) . ?
C23 H23A 0.9900 . ?
C23 H23B 0.9900 . ?
C23 C24 1.5266(19) . ?
C15 H15 0.9500 . ?
C15 C14 1.382(2) . ?
C19 H19 0.9500 . ?
C19 C18 1.387(2) . ?
C26 H26 0.9500 . ?
C26 C27 1.387(2) . ?
C24 H24A 0.9900 . ?
C24 H24B 0.9900 . ?
C17 H17 0.9500 . ?
C17 C18 1.392(2) . ?
C4 H4 0.9500 . ?
C4 C3 1.388(2) . ?
C6 C1 1.396(2) . ?
C6 C7 1.509(2) . ?
C28 C27 1.383(2) . ?
C28 C29 1.387(2) . ?
C27 H27 0.9500 . ?
C8 H8A 0.9900 . ?
C8 H8B 0.9900 . ?
C8 C9 1.527(2) . ?
C8 C7 1.529(2) . ?
C29 H29 0.9500 . ?
C14 H14 0.9500 . ?
C14 C13 1.387(2) . ?
C1 H1 0.9500 . ?
C1 C2 1.393(2) . ?
C3 H3 0.9500 . ?
C3 C2 1.389(2) . ?
C18 H18 0.9500 . ?
C13 C12 1.384(2) . ?
C2 H2 0.9500 . ?
C9 H9A 0.9900 . ?
C9 H9B 0.9900 . ?
C11 H11 0.9500 . ?
C11 C12 1.384(2) . ?
C7 H7A 0.9900 . ?
C7 H7B 0.9900 . ?
C12 H12 0.9500 . ?

loop_
_geom_torsion_atom_site_label_1
_geom_torsion_atom_site_label_2
_geom_torsion_atom_site_label_3
_geom_torsion_atom_site_label_4
_geom_torsion
_geom_torsion_site_symmetry_1
_geom_torsion_site_symmetry_2
_geom_torsion_site_symmetry_3
_geom_torsion_site_symmetry_4
_geom_torsion_publ_flag
S2 C25 C30 C29 -173.73(12) . . . . ?
S2 C25 C26 C27 173.88(12) . . . . ?
S1 C10 C15 C14 180.00(12) . . . . ?
S1 C10 C11 C12 -179.75(12) . . . . ?
Cl2 C28 C27 C26 -178.55(12) . . . . ?
Cl2 C28 C29 C30 178.63(12) . . . . ?
Cl1 C13 C12 C11 179.50(13) . . . . ?
O2 S2 C25 C30 174.93(12) . . . . ?
O2 S2 C25 C26 1.39(14) . . . . ?
O2 S2 C24 C23 -66.93(11) . . . . ?
O1 S1 C10 C15 166.21(12) . . . . ?
O1 S1 C10 C11 -12.13(15) . . . . ?
O1 S1 C9 C8 -65.02(11) . . . . ?
C25 S2 C24 C23 -177.73(10) . . . . ?
C25 C30 C29 C28 0.4(2) . . . . ?
C25 C26 C27 C28 -0.6(2) . . . . ?
C16 C17 C18 C19 -0.5(2) . . . . ?
C20 C19 C18 C17 0.7(2) . . . . ?
C30 C25 C26 C27 0.4(2) . . . . ?
C22 C23 C24 S2 -175.95(10) . . . . ?
C10 S1 C9 C8 -174.45(10) . . . . ?
C10 C15 C14 C13 0.4(2) . . . . ?
C10 C11 C12 C13 -0.8(2) . . . . ?
C5 C4 C3 C2 -0.7(2) . . . . ?
C5 C6 C1 C2 -2.0(2) . . . . ?
C5 C6 C7 C8 -78.30(18) . . . . ?
C23 C22 C21 C16 -170.28(14) . . . . ?
C23 C22 C21 C20 9.9(2) . . . . ?
C15 C10 C11 C12 1.9(2) . . . . ?
C15 C14 C13 Cl1 -179.26(12) . . . . ?
C15 C14 C13 C12 0.7(3) . . . . ?
C21 C16 C17 C18 -0.1(2) . . . . ?
C21 C20 C19 C18 -0.3(2) . . . . ?
C21 C22 C23 C24 -178.01(12) . . . . ?
C19 C20 C21 C16 -0.2(2) . . . . ?
C19 C20 C21 C22 179.55(14) . . . . ?
C26 C25 C30 C29 -0.3(2) . . . . ?
C24 S2 C25 C30 -73.80(13) . . . . ?
C24 S2 C25 C26 112.66(13) . . . . ?
C17 C16 C21 C20 0.4(2) . . . . ?
C17 C16 C21 C22 -179.35(14) . . . . ?
C4 C5 C6 C1 2.6(2) . . . . ?
C4 C5 C6 C7 -176.76(14) . . . . ?
C4 C3 C2 C1 1.3(2) . . . . ?
C6 C5 C4 C3 -1.3(2) . . . . ?
C6 C1 C2 C3 0.1(2) . . . . ?
C27 C28 C29 C30 -0.6(2) . . . . ?
C29 C28 C27 C26 0.7(2) . . . . ?
C14 C13 C12 C11 -0.5(3) . . . . ?
C1 C6 C7 C8 102.33(16) . . . . ?
C9 S1 C10 C15 -85.41(13) . . . . ?
C9 S1 C10 C11 96.25(13) . . . . ?
C9 C8 C7 C6 179.96(12) . . . . ?
C11 C10 C15 C14 -1.7(2) . . . . ?
C7 C6 C1 C2 177.37(14) . . . . ?
C7 C8 C9 S1 -74.69(14) . . . . ?
